data_1542794
loop_
_publ_author_name
'Dubey, Ritesh'
'Desiraju, Gautam R.'

_publ_section_title
;
 Combinatorial selection of molecular conformations and supramolecular
 synthons in quercetin cocrystal landscapes: a route to ternary solids
;
_journal_issue 4
_journal_name_full IUCrJ
_journal_page_first 402
_journal_page_last 408
_journal_paper_doi 10.1107/S2052252515009884
_journal_volume 2
_journal_year 2015
_chemical_formula_sum 'C30 H26 N3 O8'
_chemical_formula_weight 556.54
_chemical_name_systematic
;
 ?
;
_space_group_crystal_system triclinic
_space_group_IT_number 2
_space_group_name_Hall '-P 1'
_space_group_name_H-M_alt 'P -1'
_symmetry_space_group_name_Hall '-P 1'
_symmetry_space_group_name_H-M 'P -1'
_atom_sites_solution_hydrogens mixed
_audit_creation_method SHELXL-2013
_cell_angle_alpha 79.558(6)
_cell_angle_beta 85.192(6)
_cell_angle_gamma 66.082(5)
_cell_formula_units_Z 2
_cell_length_a 9.9867(15)
_cell_length_b 11.2949(17)
_cell_length_c 13.040(2)
_cell_measurement_temperature 150(2)
_cell_volume 1322.2(4)
_computing_structure_refinement 'SHELXL-2013 (Sheldrick, 2013)'
_diffrn_ambient_temperature 150(2)
_diffrn_measured_fraction_theta_full 0.998
_diffrn_measured_fraction_theta_max 0.997
_diffrn_radiation_type MoK\a
_diffrn_radiation_wavelength 0.71073
_diffrn_reflns_av_R_equivalents 0.0521
_diffrn_reflns_av_unetI/netI 0.0687
_diffrn_reflns_laue_measured_fraction_full 0.998
_diffrn_reflns_laue_measured_fraction_max 0.997
_diffrn_reflns_limit_h_max 12
_diffrn_reflns_limit_h_min -12
_diffrn_reflns_limit_k_max 14
_diffrn_reflns_limit_k_min -14
_diffrn_reflns_limit_l_max 16
_diffrn_reflns_limit_l_min -16
_diffrn_reflns_number 13781
_diffrn_reflns_point_group_measured_fraction_full 0.998
_diffrn_reflns_point_group_measured_fraction_max 0.997
_diffrn_reflns_theta_full 25.242
_diffrn_reflns_theta_max 27.484
_diffrn_reflns_theta_min 3.009
_exptl_absorpt_coefficient_mu 0.103
_exptl_absorpt_correction_T_max 1.000
_exptl_absorpt_correction_T_min 0.747
_exptl_absorpt_correction_type multi-scan
_exptl_absorpt_process_details 'Jacobson, R. (1998) Private communication'
_exptl_crystal_colour Yellow
_exptl_crystal_density_diffrn 1.398
_exptl_crystal_description Plate
_exptl_crystal_F_000 582
_exptl_crystal_size_max 0.400
_exptl_crystal_size_mid 0.200
_exptl_crystal_size_min 0.120
_refine_diff_density_max 0.491
_refine_diff_density_min -0.406
_refine_diff_density_rms 0.063
_refine_ls_extinction_method none
_refine_ls_goodness_of_fit_ref 1.021
_refine_ls_hydrogen_treatment mixed
_refine_ls_matrix_type full
_refine_ls_number_parameters 400
_refine_ls_number_reflns 6040
_refine_ls_number_restraints 0
_refine_ls_restrained_S_all 1.021
_refine_ls_R_factor_all 0.1143
_refine_ls_R_factor_gt 0.0634
_refine_ls_shift/su_max 0.000
_refine_ls_shift/su_mean 0.000
_refine_ls_structure_factor_coef Fsqd
_refine_ls_weighting_details
;
 w=1/[\s^2^(Fo^2^)+(0.0779P)^2^+0.8181P]
 where P=(Fo^2^+2Fc^2^)/3
;
_refine_ls_weighting_scheme calc
_refine_ls_wR_factor_gt 0.1516
_refine_ls_wR_factor_ref 0.1776
_reflns_Friedel_coverage 0.000
_reflns_number_gt 3745
_reflns_number_total 6040
_reflns_threshold_expression 'I > 2\s(I)'
_cod_data_source_file lc5063.cif
_cod_data_source_block QDP_III
_cod_depositor_comments
;
The following automatic conversions were performed:

'_exptl_absorpt_correction_type' value 'Multi-scan' changed to
'multi-scan' according to
/usr/data/users/saulius/automatic-downloads/current/IUCr/lib/dictionaries/cif_core.dic
dictionary named 'cif_core.dic' version 2.4.2 from 2011-04-26.

Automatic conversion script
Id: cif_fix_values 4287 2015-11-16 14:04:37Z antanas 
;
_cod_database_code 1542794
_publcif_datablock.id {461a6e37-7ed5-472d-a5e0-4c83797d090f}

_shelx_space_group_comment
;
The symmetry employed for this shelxl refinement is uniquely defined
by the following loop, which should always be used as a source of
symmetry information in preference to the above space-group names.
They are only intended as comments.
;
_shelx_estimated_absorpt_t_min 0.960
_shelx_estimated_absorpt_t_max 0.988
_shelxl_version_number 2013-2

loop_
_space_group_symop_operation_xyz
'x, y, z'
'-x, -y, -z'

loop_
_atom_site_label
_atom_site_type_symbol
_atom_site_fract_x
_atom_site_fract_y
_atom_site_fract_z
_atom_site_U_iso_or_equiv
_atom_site_adp_type
_atom_site_occupancy
_atom_site_site_symmetry_order
_atom_site_calc_flag
_atom_site_refinement_flags_posn
_atom_site_refinement_flags_adp
H21 H -0.410(3) 0.325(3) 0.441(2) 0.023(7) Uiso 1 1 d . .
H22 H -0.421(3) 0.540(3) 0.281(2) 0.036(9) Uiso 1 1 d . .
H4O H 0.884(4) 0.026(3) -0.068(2) 0.037(9) Uiso 1 1 d . .
H1O H 0.291(4) 0.182(4) 0.414(3) 0.052(11) Uiso 1 1 d . .
H5O H 0.443(4) 0.171(3) -0.438(3) 0.051(11) Uiso 1 1 d . .
H6O H 0.109(5) 0.314(4) -0.369(3) 0.087(14) Uiso 1 1 d . .
H2O H 0.916(4) -0.019(4) 0.240(3) 0.064(12) Uiso 1 1 d . .
O7 O 0.46781(17) 0.15568(18) 0.06622(12) 0.0198(4) Uani 1 1 d . .
O4 O 0.7980(2) 0.0549(2) -0.09157(14) 0.0268(5) Uani 1 1 d . .
O3 O 0.90774(18) -0.00632(19) 0.10269(13) 0.0247(4) Uani 1 1 d . .
O1 O 0.3810(2) 0.15848(19) 0.42803(13) 0.0233(4) Uani 1 1 d . .
O5 O 0.5140(2) 0.16261(19) -0.39543(13) 0.0241(4) Uani 1 1 d . .
O2 O 0.86627(19) -0.0022(2) 0.30414(14) 0.0268(5) Uani 1 1 d . .
O6 O 0.2176(2) 0.28080(19) -0.38114(13) 0.0241(4) Uani 1 1 d . .
C2 C 0.4191(3) 0.1614(3) 0.24381(19) 0.0212(6) Uani 1 1 d . .
H2 H 0.3170 0.2001 0.2302 0.025 Uiso 1 1 calc R U
C9 C 0.5576(3) 0.1322(3) -0.02008(18) 0.0178(5) Uani 1 1 d . .
C6 C 0.6720(3) 0.0745(3) 0.18020(18) 0.0180(5) Uani 1 1 d . .
C7 C 0.7699(3) 0.0449(3) 0.09392(18) 0.0184(5) Uani 1 1 d . .
C8 C 0.7053(3) 0.0780(3) -0.00765(18) 0.0193(5) Uani 1 1 d . .
C4 C 0.6217(3) 0.0789(3) 0.36537(19) 0.0204(6) Uani 1 1 d . .
H4 H 0.6549 0.0617 0.4348 0.025 Uiso 1 1 calc R U
C1 C 0.5211(3) 0.1304(2) 0.16420(18) 0.0175(5) Uani 1 1 d . .
C10 C 0.4701(3) 0.1720(2) -0.11489(18) 0.0175(5) Uani 1 1 d . .
C11 C 0.5339(3) 0.1470(3) -0.21332(18) 0.0185(5) Uani 1 1 d . .
H11 H 0.6372 0.1031 -0.2196 0.022 Uiso 1 1 calc R U
C14 C 0.2324(3) 0.2730(3) -0.19569(19) 0.0224(6) Uani 1 1 d . .
H14 H 0.1291 0.3166 -0.1895 0.027 Uiso 1 1 calc R U
C13 C 0.2954(3) 0.2477(3) -0.29248(19) 0.0183(5) Uani 1 1 d . .
C3 C 0.4713(3) 0.1340(3) 0.34477(18) 0.0190(5) Uani 1 1 d . .
C12 C 0.4479(3) 0.1856(3) -0.30095(18) 0.0181(5) Uani 1 1 d . .
C5 C 0.7208(3) 0.0501(3) 0.28455(19) 0.0189(5) Uani 1 1 d . .
C15 C 0.3181(3) 0.2355(3) -0.10817(19) 0.0210(6) Uani 1 1 d . .
H15 H 0.2728 0.2532 -0.0425 0.025 Uiso 1 1 calc R U
N1 N 0.0991(2) 0.2330(2) 0.39415(17) 0.0274(5) Uani 1 1 d . .
N2 N -0.9263(2) 0.6276(2) 0.34570(18) 0.0271(5) Uani 1 1 d . .
C18 C -0.2072(3) 0.3292(3) 0.3879(2) 0.0231(6) Uani 1 1 d . .
C22 C -0.4594(3) 0.4847(3) 0.3317(2) 0.0252(6) Uani 1 1 d . .
C21 C -0.3676(3) 0.3782(3) 0.3910(2) 0.0260(6) Uani 1 1 d . .
C23 C -0.6192(3) 0.5318(3) 0.3373(2) 0.0243(6) Uani 1 1 d . .
C24 C -0.7058(3) 0.6358(3) 0.2639(2) 0.0291(7) Uani 1 1 d . .
H24 H -0.6614 0.6759 0.2092 0.035 Uiso 1 1 calc R U
C19 C -0.1259(3) 0.2216(3) 0.4607(2) 0.0275(6) Uani 1 1 d . .
H19 H -0.1743 0.1787 0.5097 0.033 Uiso 1 1 calc R U
C27 C -0.6924(3) 0.4769(3) 0.4140(2) 0.0271(6) Uani 1 1 d . .
H27 H -0.6386 0.4055 0.4654 0.032 Uiso 1 1 calc R U
C17 C -0.1288(3) 0.3857(3) 0.3170(2) 0.0273(6) Uani 1 1 d . .
H17 H -0.1788 0.4585 0.2653 0.033 Uiso 1 1 calc R U
C26 C -0.8425(3) 0.5264(3) 0.4149(2) 0.0278(6) Uani 1 1 d . .
H26 H -0.8899 0.4867 0.4676 0.033 Uiso 1 1 calc R U
C20 C 0.0249(3) 0.1773(3) 0.4615(2) 0.0287(7) Uani 1 1 d . .
H20 H 0.0780 0.1043 0.5120 0.034 Uiso 1 1 calc R U
C25 C -0.8567(3) 0.6801(3) 0.2716(2) 0.0295(7) Uani 1 1 d . .
H25 H -0.9138 0.7517 0.2216 0.035 Uiso 1 1 calc R U
C16 C 0.0210(3) 0.3355(3) 0.3225(2) 0.0279(6) Uani 1 1 d . .
H16 H 0.0725 0.3749 0.2732 0.033 Uiso 1 1 calc R U
N3 N 0.8016(4) 0.4054(3) 0.0184(2) 0.0511(8) Uani 1 1 d . .
C29 C 0.9415(4) 0.2947(4) 0.0374(4) 0.0644(11) Uani 1 1 d . .
H29A H 0.9531 0.2320 -0.0092 0.097 Uiso 1 1 calc R U
H29B H 0.9449 0.2515 0.1100 0.097 Uiso 1 1 calc R U
H29C H 1.0208 0.3256 0.0242 0.097 Uiso 1 1 calc R U
O8 O 0.8856(5) 0.5211(4) -0.1113(3) 0.1013(12) Uani 1 1 d . .
C30 C 0.6750(5) 0.3998(5) 0.0766(3) 0.0683(12) Uani 1 1 d . .
H30A H 0.5964 0.4879 0.0698 0.102 Uiso 1 1 calc R U
H30B H 0.7004 0.3668 0.1502 0.102 Uiso 1 1 calc R U
H30C H 0.6420 0.3409 0.0494 0.102 Uiso 1 1 calc R U
C28 C 0.7850(5) 0.5093(4) -0.0565(3) 0.0621(12) Uani 1 1 d . .

loop_
_atom_site_aniso_label
_atom_site_aniso_U_11
_atom_site_aniso_U_22
_atom_site_aniso_U_33
_atom_site_aniso_U_23
_atom_site_aniso_U_13
_atom_site_aniso_U_12
O7 0.0135(8) 0.0315(11) 0.0108(8) -0.0034(7) 0.0000(6) -0.0054(8)
O4 0.0109(9) 0.0487(13) 0.0144(9) -0.0052(8) 0.0009(7) -0.0056(9)
O3 0.0139(9) 0.0381(12) 0.0170(9) -0.0031(8) 0.0007(7) -0.0058(8)
O1 0.0130(9) 0.0405(12) 0.0125(9) -0.0088(8) 0.0024(7) -0.0053(9)
O5 0.0169(9) 0.0415(12) 0.0120(9) -0.0078(8) 0.0009(7) -0.0085(9)
O2 0.0127(9) 0.0446(13) 0.0171(9) -0.0040(9) -0.0020(7) -0.0054(9)
O6 0.0151(9) 0.0381(12) 0.0141(9) -0.0029(8) -0.0046(7) -0.0053(8)
C2 0.0134(12) 0.0300(15) 0.0170(12) -0.0055(11) -0.0010(10) -0.0045(11)
C9 0.0169(12) 0.0231(14) 0.0133(12) -0.0047(10) 0.0015(9) -0.0073(11)
C6 0.0160(12) 0.0232(14) 0.0143(12) -0.0041(10) 0.0000(9) -0.0070(11)
C7 0.0161(12) 0.0226(14) 0.0145(12) -0.0011(10) -0.0010(9) -0.0063(11)
C8 0.0163(12) 0.0269(14) 0.0121(12) -0.0034(10) 0.0028(9) -0.0064(11)
C4 0.0194(13) 0.0265(15) 0.0136(12) -0.0037(10) -0.0022(10) -0.0067(11)
C1 0.0158(12) 0.0224(14) 0.0119(11) -0.0008(10) -0.0030(9) -0.0053(11)
C10 0.0151(12) 0.0222(14) 0.0133(12) -0.0002(10) -0.0013(9) -0.0064(11)
C11 0.0135(12) 0.0253(14) 0.0167(12) -0.0047(10) 0.0017(9) -0.0075(11)
C14 0.0134(12) 0.0314(16) 0.0193(13) -0.0037(11) -0.0008(10) -0.0059(11)
C13 0.0153(12) 0.0242(14) 0.0147(12) -0.0008(10) -0.0042(9) -0.0072(11)
C3 0.0168(12) 0.0264(14) 0.0130(12) -0.0032(10) 0.0020(9) -0.0082(11)
C12 0.0176(12) 0.0235(14) 0.0123(12) -0.0038(10) 0.0018(9) -0.0074(11)
C5 0.0145(12) 0.0242(14) 0.0165(12) -0.0027(10) -0.0019(9) -0.0061(11)
C15 0.0173(12) 0.0291(15) 0.0140(12) -0.0060(11) 0.0012(10) -0.0058(11)
N1 0.0193(11) 0.0395(15) 0.0206(12) -0.0072(10) -0.0017(9) -0.0077(11)
N2 0.0181(11) 0.0342(14) 0.0252(12) -0.0069(10) -0.0016(9) -0.0054(10)
C18 0.0161(13) 0.0266(15) 0.0256(14) -0.0069(11) -0.0018(10) -0.0062(11)
C22 0.0196(13) 0.0270(15) 0.0280(15) -0.0037(12) 0.0005(11) -0.0087(12)
C21 0.0175(13) 0.0286(16) 0.0307(15) -0.0038(12) -0.0007(11) -0.0083(12)
C23 0.0179(13) 0.0237(15) 0.0299(15) -0.0060(12) -0.0023(11) -0.0058(11)
C24 0.0206(14) 0.0303(16) 0.0326(16) 0.0023(13) -0.0026(11) -0.0090(12)
C19 0.0222(14) 0.0321(16) 0.0250(14) -0.0020(12) -0.0005(11) -0.0086(12)
C27 0.0189(13) 0.0302(16) 0.0277(15) -0.0020(12) -0.0028(11) -0.0059(12)
C17 0.0191(13) 0.0300(16) 0.0276(15) -0.0007(12) -0.0025(11) -0.0057(12)
C26 0.0205(13) 0.0380(17) 0.0225(14) -0.0014(12) -0.0002(11) -0.0106(13)
C20 0.0213(14) 0.0339(17) 0.0222(14) -0.0022(12) -0.0024(11) -0.0025(13)
C25 0.0196(14) 0.0308(16) 0.0317(16) -0.0016(13) -0.0052(12) -0.0039(12)
C16 0.0202(13) 0.0379(17) 0.0246(14) -0.0038(12) 0.0020(11) -0.0116(13)
N3 0.067(2) 0.0468(18) 0.0438(17) -0.0152(15) 0.0084(15) -0.0253(17)
C29 0.058(3) 0.049(2) 0.082(3) -0.018(2) 0.010(2) -0.016(2)
O8 0.137(3) 0.121(3) 0.073(2) -0.006(2) 0.011(2) -0.085(3)
C30 0.086(3) 0.076(3) 0.060(3) -0.020(2) 0.012(2) -0.048(3)
C28 0.100(3) 0.061(3) 0.040(2) -0.0095(19) 0.012(2) -0.049(3)

loop_
_atom_type_symbol
_atom_type_description
_atom_type_scat_dispersion_real
_atom_type_scat_dispersion_imag
_atom_type_scat_source
C C 0.0033 0.0016 'International Tables Vol C Tables 4.2.6.8 and 6.1.1.4'
H H 0.0000 0.0000 'International Tables Vol C Tables 4.2.6.8 and 6.1.1.4'
N N 0.0061 0.0033 'International Tables Vol C Tables 4.2.6.8 and 6.1.1.4'
O O 0.0106 0.0060 'International Tables Vol C Tables 4.2.6.8 and 6.1.1.4'

loop_
_geom_angle_atom_site_label_1
_geom_angle_atom_site_label_2
_geom_angle_atom_site_label_3
_geom_angle
C1 O7 C9 122.44(18)
C8 O4 H4O 106(2)
C3 O1 H1O 114(2)
C12 O5 H5O 106(2)
C5 O2 H2O 107(2)
C13 O6 H6O 114(2)
C1 C2 C3 117.5(2)
C1 C2 H2 121.2
C3 C2 H2 121.2
C8 C9 O7 119.2(2)
C8 C9 C10 130.4(2)
O7 C9 C10 110.42(19)
C1 C6 C7 119.8(2)
C1 C6 C5 117.4(2)
C7 C6 C5 122.8(2)
O3 C7 C6 123.2(2)
O3 C7 C8 119.9(2)
C6 C7 C8 116.9(2)
C9 C8 O4 120.9(2)
C9 C8 C7 121.6(2)
O4 C8 C7 117.5(2)
C5 C4 C3 119.6(2)
C5 C4 H4 120.2
C3 C4 H4 120.2
O7 C1 C2 116.7(2)
O7 C1 C6 120.0(2)
C2 C1 C6 123.3(2)
C15 C10 C11 118.2(2)
C15 C10 C9 119.5(2)
C11 C10 C9 122.4(2)
C12 C11 C10 120.7(2)
C12 C11 H11 119.6
C10 C11 H11 119.6
C15 C14 C13 120.8(2)
C15 C14 H14 119.6
C13 C14 H14 119.6
O6 C13 C14 123.8(2)
O6 C13 C12 117.2(2)
C14 C13 C12 119.0(2)
O1 C3 C2 122.2(2)
O1 C3 C4 116.2(2)
C2 C3 C4 121.6(2)
O5 C12 C11 119.0(2)
O5 C12 C13 120.7(2)
C11 C12 C13 120.3(2)
O2 C5 C4 119.7(2)
O2 C5 C6 119.7(2)
C4 C5 C6 120.5(2)
C14 C15 C10 121.0(2)
C14 C15 H15 119.5
C10 C15 H15 119.5
C20 N1 C16 117.4(2)
C25 N2 C26 116.8(2)
C17 C18 C19 116.9(2)
C17 C18 C21 123.8(2)
C19 C18 C21 119.3(3)
C21 C22 C23 124.7(3)
C21 C22 H22 120.2(18)
C23 C22 H22 115.0(18)
C22 C21 C18 126.0(3)
C22 C21 H21 117.6(16)
C18 C21 H21 116.4(16)
C27 C23 C24 116.8(2)
C27 C23 C22 122.8(2)
C24 C23 C22 120.4(3)
C25 C24 C23 119.4(3)
C25 C24 H24 120.3
C23 C24 H24 120.3
C20 C19 C18 120.1(3)
C20 C19 H19 120.0
C18 C19 H19 120.0
C26 C27 C23 119.7(3)
C26 C27 H27 120.1
C23 C27 H27 120.1
C16 C17 C18 119.5(3)
C16 C17 H17 120.3
C18 C17 H17 120.3
N2 C26 C27 123.7(3)
N2 C26 H26 118.1
C27 C26 H26 118.1
N1 C20 C19 122.7(3)
N1 C20 H20 118.7
C19 C20 H20 118.7
N2 C25 C24 123.4(3)
N2 C25 H25 118.3
C24 C25 H25 118.3
N1 C16 C17 123.4(3)
N1 C16 H16 118.3
C17 C16 H16 118.3
C28 N3 C30 119.0(4)
C28 N3 C29 122.1(4)
C30 N3 C29 118.8(3)
N3 C29 H29A 109.5
N3 C29 H29B 109.5
H29A C29 H29B 109.5
N3 C29 H29C 109.5
H29A C29 H29C 109.5
H29B C29 H29C 109.5
N3 C30 H30A 109.5
N3 C30 H30B 109.5
H30A C30 H30B 109.5
N3 C30 H30C 109.5
H30A C30 H30C 109.5
H30B C30 H30C 109.5
O8 C28 N3 123.5(5)

loop_
_geom_bond_atom_site_label_1
_geom_bond_atom_site_label_2
_geom_bond_distance
O7 C1 1.362(3)
O7 C9 1.374(3)
O4 C8 1.364(3)
O4 H4O 0.85(3)
O3 C7 1.265(3)
O1 C3 1.346(3)
O1 H1O 0.86(4)
O5 C12 1.365(3)
O5 H5O 0.90(4)
O2 C5 1.355(3)
O2 H2O 0.94(4)
O6 C13 1.356(3)
O6 H6O 1.01(4)
C2 C1 1.379(3)
C2 C3 1.392(3)
C2 H2 0.9500
C9 C8 1.360(3)
C9 C10 1.468(3)
C6 C1 1.396(3)
C6 C7 1.421(3)
C6 C5 1.425(3)
C7 C8 1.442(3)
C4 C5 1.373(3)
C4 C3 1.402(3)
C4 H4 0.9500
C10 C15 1.394(3)
C10 C11 1.408(3)
C11 C12 1.384(3)
C11 H11 0.9500
C14 C15 1.382(3)
C14 C13 1.386(3)
C14 H14 0.9500
C13 C12 1.399(3)
C15 H15 0.9500
N1 C20 1.336(4)
N1 C16 1.349(4)
N2 C25 1.335(4)
N2 C26 1.341(4)
C18 C17 1.395(4)
C18 C19 1.395(4)
C18 C21 1.467(4)
C22 C21 1.331(4)
C22 C23 1.464(4)
C22 H22 0.99(3)
C21 H21 0.99(3)
C23 C27 1.392(4)
C23 C24 1.396(4)
C24 C25 1.383(4)
C24 H24 0.9500
C19 C20 1.381(4)
C19 H19 0.9500
C27 C26 1.371(4)
C27 H27 0.9500
C17 C16 1.371(4)
C17 H17 0.9500
C26 H26 0.9500
C20 H20 0.9500
C25 H25 0.9500
C16 H16 0.9500
N3 C28 1.346(5)
N3 C30 1.436(5)
N3 C29 1.452(5)
C29 H29A 0.9800
C29 H29B 0.9800
C29 H29C 0.9800
O8 C28 1.221(5)
C30 H30A 0.9800
C30 H30B 0.9800
C30 H30C 0.9800

loop_
_geom_hbond_atom_site_label_D
_geom_hbond_atom_site_label_H
_geom_hbond_atom_site_label_A
_geom_hbond_distance_DH
_geom_hbond_distance_HA
_geom_hbond_distance_DA
_geom_hbond_angle_DHA
_geom_hbond_site_symmetry_A
C11 H11 O4 0.95 2.25 2.905(3) 125.1 .
C20 H20 O2 0.95 2.47 3.325(3) 150.1 2_656
C16 H16 O8 0.95 2.32 3.202(4) 155.0 2_665
